data_9000402
loop_
_publ_author_name
'Moore, P. B.'
'Kampf, A. R.'
'Irving, A. J.'

_publ_section_title
;Whitmoreite, FeFe2(OH)2(H2O)4[PO4]2, a new species: Its description and
 atomic arrangement
;
_journal_name_full 'American Mineralogist'
_journal_page_first 900
_journal_page_last 905
_journal_volume 59
_journal_year 1974
_chemical_formula_sum 'Fe2.59 H10 Mn0.27 O14 P2'
_chemical_name_mineral Whitmoreite
_space_group_IT_number 14
_symmetry_space_group_name_Hall '-P 2ybc'
_symmetry_space_group_name_H-M 'P 1 21/c 1'
_cell_angle_alpha 90
_cell_angle_beta 93.8
_cell_angle_gamma 90
_cell_formula_units_Z 2
_cell_length_a 10.00
_cell_length_b 9.73
_cell_length_c 5.471
_cell_volume 531.158
_database_code_amcsd 0000411
_exptl_crystal_density_diffrn 2.848
_cod_original_formula_sum 'Fe2.59 Mn.27 P2 O14 H10'
_cod_database_code 9000402

loop_
_space_group_symop_operation_xyz
x,y,z
x,1/2-y,1/2+z
-x,1/2+y,1/2-z
-x,-y,-z

loop_
_atom_site_label
_atom_site_fract_x
_atom_site_fract_y
_atom_site_fract_z
_atom_site_occupancy
_atom_site_U_iso_or_equiv
_atom_site_type_symbol
_atom_site_attached_hydrogens
Fe1 0.00000 0.00000 0.00000 0.59000 0.02406 Fe 0
Mn1 0.00000 0.00000 0.00000 0.27000 0.02406 Mn 0
Fe2 0.46030 0.13730 0.34100 1.00000 0.03420 Fe 0
P 0.30270 0.42560 0.32500 1.00000 0.00887 P 0
O1 0.39300 0.47700 0.12400 1.00000 0.02026 O 0
O2 0.35900 0.48100 0.57900 1.00000 0.02660 O 0
O3 0.15800 0.48200 0.27500 1.00000 0.03166 O 0
O4 0.30400 0.26200 0.31700 1.00000 0.03673 O 0
O-H 0.55600 0.23500 0.07600 1.00000 0.02026 O 1
Wat1 0.13400 -0.10200 0.29800 1.00000 0.03926 O 2
Wat2 0.04700 0.18300 0.18800 1.00000 0.04179 O 2

loop_
_cod_changelog_entry_id
_cod_changelog_entry_author
_cod_changelog_entry_date
_cod_changelog_entry_text
1
;cod-tools version 3.8.0
Id: cif_guess_AMCSD_atom_types 9574 2023-05-10 09:00:05Z saulius
;
2023-05-10T18:46:16+03:00
;Derived atom types and hydrogen counts
from atom names that follow the AMCSD naming convention
(Wat == water, O-H == hydroxyl).
;

loop_
_cod_related_entry_id
_cod_related_entry_database
_cod_related_entry_code
1 AMCSD 0000411
